data_4350137
loop_
_publ_author_name
'Wang, Yu'
'Chen, Peng'
'Li, Jiyang'
'Yu, Jihong'
'Xu, Jin'
'Pan, Qinhe'
'Xu, Ruren'

_publ_section_title
;
 Chiral layered zincophosphate [d-Co(en)3]Zn3(H0.5PO4)2(HPO4)2 assembled
 about d-Co(en)(3)3+ complex cations.
;
_journal_issue 12
_journal_name_full 'Inorganic chemistry'
_journal_page_first 4764
_journal_page_last 4768
_journal_paper_doi 10.1021/ic0519640
_journal_volume 45
_journal_year 2006
_chemical_formula_moiety 'C3 H13.5 Co0.5 N3 O8 P2 Zn1.5'
_chemical_formula_sum 'C6 H27 Co N6 O16 P4 Zn3'
_chemical_formula_weight 818.26
_chemical_melting_point ?
_space_group_IT_number 179
_space_group_name_Hall 'P 65 2 (0 0 1)'
_space_group_name_H-M_alt 'P 65 2 2'
_symmetry_cell_setting hexagonal
_symmetry_space_group_name_H-M 'P 65 2 2'
_atom_sites_solution_hydrogens geom
_atom_sites_solution_primary direct
_atom_sites_solution_secondary difmap
_audit_creation_method SHELXL-97
_cell_angle_alpha 90.00
_cell_angle_beta 90.00
_cell_angle_gamma 120.00
_cell_formula_units_Z 6
_cell_length_a 8.5832(12)
_cell_length_b 8.5832(12)
_cell_length_c 52.610(11)
_cell_measurement_temperature 293(2)
_cell_volume 3356.6(10)
_computing_cell_refinement 'Bruker SMART'
_computing_data_collection 'Bruker SMART'
_computing_data_reduction 'Bruker SMART'
_computing_molecular_graphics 'Bruker SHELXTL'
_computing_publication_material 'Bruker SHELXTL'
_computing_structure_refinement 'SHELXL-97 (Sheldrick, 1997)'
_computing_structure_solution 'SHELXS-97 (Sheldrick, 1990)'
_diffrn_ambient_temperature 293(2)
_diffrn_measured_fraction_theta_full 1.000
_diffrn_measured_fraction_theta_max 1.000
_diffrn_measurement_device_type 'Bruker P4'
_diffrn_measurement_method omega-scans
_diffrn_radiation_monochromator graphite
_diffrn_radiation_source 'fine-focus sealed tube'
_diffrn_radiation_type MoK\a
_diffrn_radiation_wavelength 0.71073
_diffrn_reflns_av_R_equivalents 0.0714
_diffrn_reflns_av_sigmaI/netI 0.0285
_diffrn_reflns_limit_h_max 4
_diffrn_reflns_limit_h_min -9
_diffrn_reflns_limit_k_max 9
_diffrn_reflns_limit_k_min -9
_diffrn_reflns_limit_l_max 57
_diffrn_reflns_limit_l_min -58
_diffrn_reflns_number 16098
_diffrn_reflns_theta_full 23.25
_diffrn_reflns_theta_max 23.25
_diffrn_reflns_theta_min 2.32
_exptl_absorpt_coefficient_mu 4.282
_exptl_crystal_colour orange
_exptl_crystal_density_diffrn 2.429
_exptl_crystal_density_method 'not measured'
_exptl_crystal_description block
_exptl_crystal_F_000 2460
_exptl_crystal_size_max 0.2
_exptl_crystal_size_mid 0.2
_exptl_crystal_size_min 0.15
_refine_diff_density_max 0.624
_refine_diff_density_min -0.488
_refine_diff_density_rms 0.123
_refine_ls_abs_structure_details 'Flack H D (1983), Acta Cryst. A39, 876-881'
_refine_ls_abs_structure_Flack 0.04(4)
_refine_ls_extinction_coef 0.0010(3)
_refine_ls_extinction_expression Fc^*^=kFc[1+0.001xFc^2^\l^3^/sin(2\q)]^-1/4^
_refine_ls_extinction_method SHELXL
_refine_ls_goodness_of_fit_ref 1.032
_refine_ls_hydrogen_treatment mixed
_refine_ls_matrix_type full
_refine_ls_number_parameters 171
_refine_ls_number_reflns 1624
_refine_ls_number_restraints 0
_refine_ls_restrained_S_all 1.032
_refine_ls_R_factor_all 0.0448
_refine_ls_R_factor_gt 0.0415
_refine_ls_shift/su_max 0.021
_refine_ls_shift/su_mean 0.001
_refine_ls_structure_factor_coef Fsqd
_refine_ls_weighting_details 'calc w=1/[\s^2^(Fo^2^)+(0.1000P)^2^+18.0554P] where P=(Fo^2^+2Fc^2^)/3'
_refine_ls_weighting_scheme calc
_refine_ls_wR_factor_gt 0.1354
_refine_ls_wR_factor_ref 0.1383
_reflns_number_gt 1545
_reflns_number_total 1624
_reflns_threshold_expression >2sigma(I)
_cod_data_source_file ic0519640si20051109_023113.cif
_cod_data_source_block ZnPO-CJ16
_cod_depositor_comments
;
The following automatic conversions were performed:

data item '_chemical_melting_point' value 'not measured' was changed
to '?' -- the value is undefined or not given.

Automatic conversion script
Id: cif_fix_values 6909 2019-04-08 15:41:33Z antanas 
;
_cod_original_cell_volume 3356.6(9)
_cod_original_sg_symbol_H-M P6(5)22
_cod_database_code 4350137

loop_
_symmetry_equiv_pos_as_xyz
'x, y, z'
'-y, x-y, z+2/3'
'-x+y, -x, z+1/3'
'-x, -y, z+1/2'
'y, -x+y, z+1/6'
'x-y, x, z+5/6'
'y, x, -z+2/3'
'x-y, -y, -z'
'-x, -x+y, -z+1/3'
'-y, -x, -z+1/6'
'-x+y, y, -z+1/2'
'x, x-y, -z+5/6'

loop_
_atom_site_label
_atom_site_type_symbol
_atom_site_fract_x
_atom_site_fract_y
_atom_site_fract_z
_atom_site_U_iso_or_equiv
_atom_site_adp_type
_atom_site_occupancy
_atom_site_symmetry_multiplicity
_atom_site_calc_flag
_atom_site_refinement_flags
Zn1 Zn -0.27031(17) 0.0000 0.0000 0.0190(4) Uani 1 2 d S
Zn2 Zn -0.73415(14) 0.29642(14) -0.009990(18) 0.0178(4) Uani 1 1 d .
Co1 Co 0.33148(11) -0.33148(11) 0.0833 0.0132(4) Uani 1 2 d S
P1 P -0.0150(3) -0.0544(3) -0.03895(4) 0.0135(5) Uani 1 1 d .
P2 P -0.3682(3) 0.3045(3) 0.00363(4) 0.0171(6) Uani 1 1 d .
O1 O -0.0358(9) -0.1202(8) -0.06686(10) 0.0175(14) Uani 1 1 d .
H1 H -0.031(14) -0.016(7) -0.0833 0.00(3) Uiso 1 2 d S
O2 O -0.1837(9) -0.0596(10) -0.03048(13) 0.0350(18) Uani 1 1 d .
O3 O -0.7101(10) 0.5253(9) -0.01719(12) 0.0299(17) Uani 1 1 d .
O4 O -0.4925(9) 0.1671(9) 0.02531(11) 0.0223(15) Uani 1 1 d .
H4 H -0.604(15) 0.155(15) 0.0237(19) 0.03(3) Uiso 1 1 d .
O5 O -0.4892(9) 0.3347(10) -0.01452(12) 0.0255(15) Uani 1 1 d .
O6 O -0.2767(9) 0.2173(8) -0.01036(13) 0.0257(15) Uani 1 1 d .
O7 O -0.8510(10) 0.1362(9) -0.03787(12) 0.0310(17) Uani 1 1 d .
O8 O 0.0180(11) -0.1860(10) -0.02349(13) 0.0327(18) Uani 1 1 d .
C1 C 0.5329(14) -0.4965(13) 0.06866(15) 0.023(2) Uani 1 1 d .
H1A H 0.6493 -0.4815 0.0642 0.080 Uiso 1 1 calc .
H1B H 0.4409 -0.5958 0.0589 0.080 Uiso 1 1 calc .
C2 C 0.4282(15) 0.0355(14) 0.08096(19) 0.029(2) Uani 1 1 d .
H2A H 0.4724 0.1449 0.0711 0.080 Uiso 1 1 calc .
H2B H 0.3386 0.0285 0.0929 0.080 Uiso 1 1 calc .
C3 C -0.0325(13) -0.5785(14) 0.07203(17) 0.026(2) Uani 1 1 d .
H3A H -0.1243 -0.6256 0.0589 0.080 Uiso 1 1 calc .
H3B H -0.0568 -0.6750 0.0838 0.080 Uiso 1 1 calc .
N1 N 0.5284(11) -0.3285(11) 0.06351(14) 0.0226(18) Uani 1 1 d .
H1C H 0.5106 -0.3204 0.0468 0.080 Uiso 1 1 calc .
H1D H 0.6341 -0.2323 0.0679 0.080 Uiso 1 1 calc .
N2 N 0.3486(10) -0.1288(10) 0.06371(12) 0.0172(17) Uani 1 1 d .
H2C H 0.4195 -0.1075 0.0500 0.080 Uiso 1 1 calc .
H2D H 0.2388 -0.1544 0.0583 0.080 Uiso 1 1 calc .
N3 N 0.1490(11) -0.5085(11) 0.06034(13) 0.0196(18) Uani 1 1 d .
H3C H 0.1536 -0.4567 0.0453 0.080 Uiso 1 1 calc .
H3D H 0.1704 -0.5997 0.0577 0.080 Uiso 1 1 calc .

loop_
_atom_site_aniso_label
_atom_site_aniso_U_11
_atom_site_aniso_U_22
_atom_site_aniso_U_33
_atom_site_aniso_U_23
_atom_site_aniso_U_13
_atom_site_aniso_U_12
Zn1 0.0169(6) 0.0235(9) 0.0188(8) 0.0022(6) 0.0011(3) 0.0117(4)
Zn2 0.0194(6) 0.0185(6) 0.0129(5) -0.0008(4) 0.0004(4) 0.0077(5)
Co1 0.0147(7) 0.0147(7) 0.0096(8) 0.0010(6) 0.0010(6) 0.0069(7)
P1 0.0182(12) 0.0156(11) 0.0080(10) -0.0024(9) -0.0024(9) 0.0093(10)
P2 0.0155(12) 0.0171(12) 0.0156(12) 0.0045(10) 0.0029(9) 0.0058(10)
O1 0.032(4) 0.014(3) 0.005(3) 0.002(3) -0.004(3) 0.011(3)
O2 0.034(4) 0.046(5) 0.032(4) -0.013(4) -0.005(3) 0.024(4)
O3 0.050(5) 0.020(4) 0.021(3) -0.001(3) -0.004(3) 0.018(4)
O4 0.027(4) 0.032(4) 0.012(3) 0.010(3) 0.006(3) 0.017(3)
O5 0.022(4) 0.037(4) 0.023(3) 0.010(3) 0.004(3) 0.018(3)
O6 0.026(4) 0.021(4) 0.034(4) 0.004(3) 0.006(3) 0.014(3)
O7 0.033(4) 0.023(4) 0.020(3) -0.001(3) 0.004(3) 0.002(3)
O8 0.047(5) 0.032(4) 0.030(4) 0.004(3) 0.000(4) 0.028(4)
C1 0.040(6) 0.025(5) 0.014(5) -0.008(4) -0.010(4) 0.023(5)
C2 0.042(6) 0.018(5) 0.028(5) -0.007(5) -0.005(5) 0.016(5)
C3 0.018(5) 0.034(6) 0.023(5) -0.002(5) -0.003(4) 0.010(5)
N1 0.024(4) 0.020(4) 0.026(4) -0.004(4) 0.004(4) 0.012(4)
N2 0.023(4) 0.016(4) 0.011(4) 0.002(3) 0.002(3) 0.009(4)
N3 0.023(4) 0.027(5) 0.013(4) 0.002(3) 0.005(3) 0.016(4)

loop_
_atom_type_symbol
_atom_type_description
_atom_type_scat_dispersion_real
_atom_type_scat_dispersion_imag
_atom_type_scat_source
C C 0.0033 0.0016 'International Tables Vol C Tables 4.2.6.8 and 6.1.1.4'
H H 0.0000 0.0000 'International Tables Vol C Tables 4.2.6.8 and 6.1.1.4'
N N 0.0061 0.0033 'International Tables Vol C Tables 4.2.6.8 and 6.1.1.4'
O O 0.0106 0.0060 'International Tables Vol C Tables 4.2.6.8 and 6.1.1.4'
P P 0.1023 0.0942 'International Tables Vol C Tables 4.2.6.8 and 6.1.1.4'
Co Co 0.3494 0.9721 'International Tables Vol C Tables 4.2.6.8 and 6.1.1.4'
Zn Zn 0.2839 1.4301 'International Tables Vol C Tables 4.2.6.8 and 6.1.1.4'

loop_
_geom_angle_atom_site_label_1
_geom_angle_atom_site_label_2
_geom_angle_atom_site_label_3
_geom_angle
_geom_angle_site_symmetry_1
_geom_angle_site_symmetry_3
O2 Zn1 O2 118.0(4) . 8
O2 Zn1 O6 107.4(3) . 8
O2 Zn1 O6 102.5(3) 8 8
O2 Zn1 O6 102.5(3) . .
O2 Zn1 O6 107.4(3) 8 .
O6 Zn1 O6 119.8(4) 8 .
O3 Zn2 O7 109.6(3) . .
O3 Zn2 O8 123.0(3) . 8_455
O7 Zn2 O8 115.3(3) . 8_455
O3 Zn2 O5 104.3(3) . .
O7 Zn2 O5 99.1(3) . .
O8 Zn2 O5 101.5(3) 8_455 .
N3 Co1 N3 177.6(5) . 10
N3 Co1 N2 92.2(3) . .
N3 Co1 N2 86.1(3) 10 .
N3 Co1 N2 86.1(3) . 10
N3 Co1 N2 92.2(3) 10 10
N2 Co1 N2 90.8(4) . 10
N3 Co1 N1 91.8(3) . .
N3 Co1 N1 89.9(3) 10 .
N2 Co1 N1 91.5(3) . .
N2 Co1 N1 176.9(3) 10 .
N3 Co1 N1 89.9(3) . 10
N3 Co1 N1 91.8(3) 10 10
N2 Co1 N1 176.9(3) . 10
N2 Co1 N1 91.5(3) 10 10
N1 Co1 N1 86.3(5) . 10
O2 P1 O8 110.7(4) . .
O2 P1 O7 112.3(4) . 1_655
O8 P1 O7 110.9(4) . 1_655
O2 P1 O1 109.8(4) . .
O8 P1 O1 105.3(4) . .
O7 P1 O1 107.5(4) 1_655 .
O3 P2 O5 112.3(4) 8_665 .
O3 P2 O6 112.3(4) 8_665 .
O5 P2 O6 110.1(4) . .
O3 P2 O4 106.2(4) 8_665 .
O5 P2 O4 108.1(4) . .
O6 P2 O4 107.4(4) . .
P1 O1 H1 116.3(7) . .
P1 O2 Zn1 137.0(4) . .
P2 O3 Zn2 139.8(4) 8_565 .
P2 O4 H4 107(7) . .
P2 O5 Zn2 131.0(4) . .
P2 O6 Zn1 126.8(4) . .
P1 O7 Zn2 131.7(4) 1_455 .
P1 O8 Zn2 140.2(5) . 8_655
N1 C1 C1 105.8(5) . 10
N1 C1 H1A 110.6 . .
C1 C1 H1A 110.6 10 .
N1 C1 H1B 110.6 . .
C1 C1 H1B 110.6 10 .
H1A C1 H1B 108.7 . .
C3 C2 N2 105.3(8) 10 .
C3 C2 H2A 110.7 10 .
N2 C2 H2A 110.7 . .
C3 C2 H2B 110.7 10 .
N2 C2 H2B 110.7 . .
H2A C2 H2B 108.8 . .
C2 C3 N3 108.5(8) 10 .
C2 C3 H3A 110.0 10 .
N3 C3 H3A 110.0 . .
C2 C3 H3B 110.0 10 .
N3 C3 H3B 110.0 . .
H3A C3 H3B 108.4 . .
C1 N1 Co1 109.2(6) . .
C1 N1 H1C 109.8 . .
Co1 N1 H1C 109.8 . .
C1 N1 H1D 109.8 . .
Co1 N1 H1D 109.8 . .
H1C N1 H1D 108.3 . .
C2 N2 Co1 107.9(5) . .
C2 N2 H2C 110.1 . .
Co1 N2 H2C 110.1 . .
C2 N2 H2D 110.1 . .
Co1 N2 H2D 110.1 . .
H2C N2 H2D 108.4 . .
C3 N3 Co1 109.0(5) . .
C3 N3 H3C 109.9 . .
Co1 N3 H3C 109.9 . .
C3 N3 H3D 109.9 . .
Co1 N3 H3D 109.9 . .
H3C N3 H3D 108.3 . .

loop_
_geom_bond_atom_site_label_1
_geom_bond_atom_site_label_2
_geom_bond_distance
_geom_bond_site_symmetry_2
Zn1 O2 1.941(7) .
Zn1 O2 1.941(7) 8
Zn1 O6 1.970(6) 8
Zn1 O6 1.970(6) .
Zn2 O3 1.908(6) .
Zn2 O7 1.915(7) .
Zn2 O8 1.944(7) 8_455
Zn2 O5 1.973(7) .
Co1 N3 1.961(8) .
Co1 N3 1.961(8) 10
Co1 N2 1.964(7) .
Co1 N2 1.964(7) 10
Co1 N1 1.975(8) .
Co1 N1 1.975(8) 10
P1 O2 1.494(7) .
P1 O8 1.530(7) .
P1 O7 1.536(7) 1_655
P1 O1 1.552(6) .
P2 O3 1.509(7) 8_665
P2 O5 1.525(7) .
P2 O6 1.519(7) .
P2 O4 1.604(6) .
O1 H1 1.234(6) .
O3 P2 1.509(7) 8_565
O4 H4 0.91(11) .
O7 P1 1.536(7) 1_455
O8 Zn2 1.944(7) 8_655
C1 N1 1.487(12) .
C1 C1 1.575(17) 10
C1 H1A 0.9700 .
C1 H1B 0.9700 .
C2 C3 1.489(15) 10
C2 N2 1.522(12) .
C2 H2A 0.9700 .
C2 H2B 0.9700 .
C3 C2 1.489(15) 10
C3 N3 1.493(12) .
C3 H3A 0.9700 .
C3 H3B 0.9700 .
N1 H1C 0.9000 .
N1 H1D 0.9000 .
N2 H2C 0.9000 .
N2 H2D 0.9000 .
N3 H3C 0.9000 .
N3 H3D 0.9000 .

loop_
_geom_hbond_atom_site_label_D
_geom_hbond_atom_site_label_H
_geom_hbond_atom_site_label_A
_geom_hbond_distance_DH
_geom_hbond_distance_HA
_geom_hbond_distance_DA
_geom_hbond_angle_DHA
_geom_hbond_site_symmetry_A
O4 H4 O8 0.91(11) 1.80(11) 2.691(10) 166(10) 8_455
N1 H1C O6 0.90 2.12 2.992(10) 162.5 8_655
N1 H1D O1 0.90 2.49 3.288(10) 148.3 5_655
N2 H2C O4 0.90 2.46 2.988(9) 118.1 1_655
N2 H2C O6 0.90 2.55 3.362(10) 150.7 8_655
N2 H2D O7 0.90 2.29 3.159(10) 161.9 8_655
N3 H3C O5 0.90 1.88 2.783(10) 176.3 8_655
N3 H3D O1 0.90 2.19 2.969(10) 144.9 8_545
